data_7013671
loop_
_publ_author_name
'Ma, Haiyan'
'Spaniol, Thomas P.'
'Okuda, Jun'

_publ_section_title
;
 Rare earth metal complexes supported by 1,\w-dithiaalkanediyl-bridged
 bis(phenolato) ligands: synthesis, characterization and ring-opening
 polymerization catalysis of l-lactide
;
_journal_coden_ASTM DTARAF
_journal_issue 24
_journal_name_full 'Dalton Transactions'
_journal_page_first 4770
_journal_page_last 4780
_journal_paper_doi 10.1039/b311604b
_journal_year 2003
_chemical_formula_sum 'C36 H68 Li N2 O3 S2 Sc Si4'
_chemical_formula_weight 805.30
_space_group_IT_number 14
_symmetry_cell_setting monoclinic
_symmetry_space_group_name_Hall '-P 2yn'
_symmetry_space_group_name_H-M 'P 1 21/n 1'
_atom_sites_solution_hydrogens geom
_atom_sites_solution_primary direct
_atom_sites_solution_secondary difmap
_audit_creation_method SHELXL-97
_cell_angle_alpha 90.00
_cell_angle_beta 90.013(5)
_cell_angle_gamma 90.00
_cell_formula_units_Z 4
_cell_length_a 15.6130(10)
_cell_length_b 18.3630(10)
_cell_length_c 16.5110(9)
_cell_measurement_reflns_used 25
_cell_measurement_temperature 293(2)
_cell_measurement_theta_max 10.2
_cell_measurement_theta_min 9.9
_cell_volume 4733.7(5)
_computing_cell_refinement 'CAD4 Express (Enraf Nonius, 1994)'
_computing_data_collection 'CAD4 Express (Enraf Nonius, 1994)'
_computing_data_reduction 'XCAD4 (Harms & Wocadlo, 1995)'
_computing_molecular_graphics 'Ortep-3 for Windows (Farrugia, 1997)'
_computing_structure_refinement 'SHELXL-97 (Sheldrick, 1997)'
_computing_structure_solution 'SHELXS-86 (Sheldrick, 1986)'
_diffrn_ambient_temperature 293(2)
_diffrn_measured_fraction_theta_full 0.997
_diffrn_measured_fraction_theta_max 0.997
_diffrn_measurement_device '\k-geometry diffractometer'
_diffrn_measurement_device_type 'CAD4 (Enraf nonius)'
_diffrn_measurement_method 'non-profiled omega/2theta scans'
_diffrn_radiation_monochromator graphite
_diffrn_radiation_source 'fine-focus sealed tube'
_diffrn_radiation_type MoK\a
_diffrn_radiation_wavelength 0.71073
_diffrn_reflns_av_R_equivalents 0.0401
_diffrn_reflns_av_sigmaI/netI 0.0798
_diffrn_reflns_limit_h_max 19
_diffrn_reflns_limit_h_min 0
_diffrn_reflns_limit_k_max 22
_diffrn_reflns_limit_k_min 0
_diffrn_reflns_limit_l_max 20
_diffrn_reflns_limit_l_min -20
_diffrn_reflns_number 9589
_diffrn_reflns_theta_full 25.97
_diffrn_reflns_theta_max 25.97
_diffrn_reflns_theta_min 3.00
_diffrn_standards_decay_% 7
_diffrn_standards_interval_time 60
_diffrn_standards_number 3
_exptl_absorpt_coefficient_mu 0.377
_exptl_absorpt_correction_T_max 0.8889
_exptl_absorpt_correction_T_min 0.7837
_exptl_absorpt_correction_type psi-scan
_exptl_absorpt_process_details 'semi-empirical, psi-scans'
_exptl_crystal_colour colourless
_exptl_crystal_density_diffrn 1.130
_exptl_crystal_density_method 'not measured'
_exptl_crystal_description prism
_exptl_crystal_F_000 1736
_exptl_crystal_size_max 0.68
_exptl_crystal_size_mid 0.40
_exptl_crystal_size_min 0.32
_refine_diff_density_max 0.302
_refine_diff_density_min -0.225
_refine_diff_density_rms 0.049
_refine_ls_extinction_method none
_refine_ls_goodness_of_fit_ref 1.012
_refine_ls_hydrogen_treatment mixed
_refine_ls_matrix_type full
_refine_ls_number_parameters 518
_refine_ls_number_reflns 9233
_refine_ls_number_restraints 0
_refine_ls_restrained_S_all 1.012
_refine_ls_R_factor_all 0.1424
_refine_ls_R_factor_gt 0.0629
_refine_ls_shift/su_max 0.000
_refine_ls_shift/su_mean 0.000
_refine_ls_structure_factor_coef Fsqd
_refine_ls_weighting_details 'calc w=1/[\s^2^(Fo^2^)+(0.0642P)^2^+1.0199P] where P=(Fo^2^+2Fc^2^)/3'
_refine_ls_weighting_scheme calc
_refine_ls_wR_factor_gt 0.1280
_refine_ls_wR_factor_ref 0.1580
_reflns_number_gt 4860
_reflns_number_total 9233
_reflns_threshold_expression >2sigma(I)
_cod_data_source_file b311604b.txt
_cod_data_source_block hm1
_cod_depositor_comments
;
The following automatic conversions were performed:
'_exptl_absorpt_correction_type' value 'psi scan' changed to 'psi-scan'
according to '/home/saulius/struct/CIF-dictionaries/cif_core.dic'
dictionary named 'cif_core.dic' version 2.4.1 from 2010-06-29.

Automatic conversion script
Id: cif_fix_enum 1527 2010-12-29 10:47:43Z saulius 
;
_cod_original_sg_symbol_H-M P21/n
_cod_database_code 7013671
_diffrn_standards_decay_corr_max 1.080
_diffrn_standards_decay_corr_min 0.995

loop_
_symmetry_equiv_pos_as_xyz
'x, y, z'
'-x+1/2, y+1/2, -z+1/2'
'-x, -y, -z'
'x-1/2, -y-1/2, z-1/2'

loop_
_atom_site_label
_atom_site_type_symbol
_atom_site_fract_x
_atom_site_fract_y
_atom_site_fract_z
_atom_site_U_iso_or_equiv
_atom_site_adp_type
_atom_site_occupancy
_atom_site_symmetry_multiplicity
_atom_site_calc_flag
_atom_site_refinement_flags
_atom_site_disorder_assembly
_atom_site_disorder_group
Si1 Si 0.13507(9) 0.36759(7) 0.03125(8) 0.0678(4) Uani 1 1 d . A .
Si2 Si -0.02921(8) 0.31733(7) 0.09670(8) 0.0675(4) Uani 1 1 d . . .
Si3 Si 0.29477(8) 0.31698(7) 0.20491(8) 0.0666(4) Uani 1 1 d . . .
Si4 Si 0.36375(10) 0.19248(11) 0.11468(13) 0.1073(7) Uani 1 1 d . . .
Sc Sc 0.15335(5) 0.20932(4) 0.11526(4) 0.0477(2) Uani 1 1 d . . .
S1 S 0.18624(9) 0.05607(6) 0.13107(7) 0.0695(4) Uani 1 1 d . A .
S2 S -0.01040(7) 0.13961(6) 0.12405(7) 0.0600(3) Uani 1 1 d . A .
O1 O 0.16360(17) 0.16624(14) 0.00527(15) 0.0562(7) Uani 1 1 d . A .
O2 O 0.11066(17) 0.20846(14) 0.23446(15) 0.0511(7) Uani 1 1 d . A .
O3 O 0.0437(2) 0.38351(17) 0.29505(19) 0.0753(9) Uani 1 1 d . . .
N1 N 0.0807(2) 0.30923(17) 0.09471(19) 0.0524(8) Uani 1 1 d . A .
N2 N 0.2787(2) 0.24051(19) 0.1484(2) 0.0593(9) Uani 1 1 d . A .
Li Li 0.0879(5) 0.3132(4) 0.2245(4) 0.067(2) Uani 1 1 d . A .
C1 C 0.1880(3) 0.1028(2) -0.0265(3) 0.0546(10) Uani 1 1 d . . .
C2 C 0.2029(3) 0.0431(2) 0.0261(3) 0.0608(11) Uani 1 1 d . A .
C3 C 0.2315(3) -0.0236(3) -0.0036(3) 0.0673(13) Uani 1 1 d . . .
H3 H 0.237(3) -0.060(2) 0.036(3) 0.082(16) Uiso 1 1 d . . .
C4 C 0.2460(3) -0.0337(3) -0.0841(3) 0.0691(13) Uani 1 1 d . A .
C5 C 0.2300(3) 0.0249(3) -0.1352(3) 0.0653(13) Uani 1 1 d . . .
H5 H 0.241(2) 0.0170(19) -0.188(2) 0.041(10) Uiso 1 1 d . . .
C6 C 0.2013(3) 0.0923(2) -0.1102(3) 0.0582(11) Uani 1 1 d . A .
C7 C 0.2788(4) -0.1063(3) -0.1172(3) 0.0992(19) Uani 1 1 d . . .
H7A H 0.3237 -0.1244 -0.0829 0.149 Uiso 1 1 calc R A .
H7B H 0.3007 -0.0993 -0.1710 0.149 Uiso 1 1 calc R . .
H7C H 0.2327 -0.1409 -0.1186 0.149 Uiso 1 1 calc R . .
C8 C 0.1806(3) 0.1534(3) -0.1705(3) 0.0712(13) Uani 1 1 d . . .
C9 C 0.0855(3) 0.1735(3) -0.1628(3) 0.0862(16) Uani 1 1 d . A .
H9A H 0.0509 0.1322 -0.1768 0.129 Uiso 1 1 calc R . .
H9B H 0.0727 0.2132 -0.1986 0.129 Uiso 1 1 calc R . .
H9C H 0.0736 0.1878 -0.1080 0.129 Uiso 1 1 calc R . .
C10 C 0.1975(4) 0.1314(3) -0.2583(3) 0.112(2) Uani 1 1 d . A .
H10A H 0.1588 0.0932 -0.2736 0.168 Uiso 1 1 calc R . .
H10B H 0.2554 0.1144 -0.2635 0.168 Uiso 1 1 calc R . .
H10C H 0.1891 0.1727 -0.2930 0.168 Uiso 1 1 calc R . .
C11 C 0.2358(4) 0.2210(3) -0.1534(3) 0.0940(17) Uani 1 1 d . A .
H11A H 0.2175 0.2604 -0.1875 0.141 Uiso 1 1 calc R . .
H11B H 0.2948 0.2100 -0.1643 0.141 Uiso 1 1 calc R . .
H11C H 0.2295 0.2348 -0.0976 0.141 Uiso 1 1 calc R . .
C12 C 0.0828(4) 0.0120(3) 0.1431(4) 0.0829(18) Uani 1 1 d . . .
H12A H 0.073(3) 0.012(3) 0.195(3) 0.077(17) Uiso 1 1 d . . .
H12B H 0.088(3) -0.031(3) 0.129(3) 0.082(17) Uiso 1 1 d . . .
C13 C 0.0108(4) 0.0464(3) 0.0979(4) 0.0731(15) Uani 1 1 d . A .
H13A H 0.026(3) 0.049(2) 0.047(3) 0.072(16) Uiso 1 1 d . . .
H13B H -0.039(3) 0.017(2) 0.108(2) 0.065(13) Uiso 1 1 d . . .
C14 C -0.0129(3) 0.1343(2) 0.2308(2) 0.0554(11) Uani 1 1 d . . .
C15 C 0.0549(3) 0.1658(2) 0.2737(2) 0.0533(10) Uani 1 1 d . A .
C16 C 0.0618(3) 0.1499(2) 0.3573(3) 0.0634(12) Uani 1 1 d . . .
C17 C -0.0051(4) 0.1126(3) 0.3914(3) 0.0863(18) Uani 1 1 d . A .
H17 H -0.005(3) 0.100(2) 0.442(3) 0.062(13) Uiso 1 1 d . . .
C18 C -0.0781(4) 0.0877(3) 0.3508(3) 0.0848(16) Uani 1 1 d . . .
C19 C -0.0789(3) 0.0976(3) 0.2690(3) 0.0720(14) Uani 1 1 d . A .
H19 H -0.123(2) 0.079(2) 0.240(2) 0.055(12) Uiso 1 1 d . . .
C20 C -0.1523(5) 0.0515(4) 0.3949(4) 0.133(3) Uani 1 1 d . A .
H20A H -0.1919 0.0320 0.3560 0.199 Uiso 1 1 calc R . .
H20B H -0.1810 0.0868 0.4281 0.199 Uiso 1 1 calc R . .
H20C H -0.1309 0.0128 0.4284 0.199 Uiso 1 1 calc R . .
C21 C 0.1428(3) 0.1691(3) 0.4054(3) 0.0784(15) Uani 1 1 d . A .
C22 C 0.1527(3) 0.2513(3) 0.4131(3) 0.0842(16) Uani 1 1 d . . .
H22A H 0.1587 0.2723 0.3602 0.126 Uiso 1 1 calc R A .
H22B H 0.2027 0.2621 0.4448 0.126 Uiso 1 1 calc R . .
H22C H 0.1030 0.2712 0.4391 0.126 Uiso 1 1 calc R . .
C23 C 0.2198(4) 0.1348(3) 0.3622(3) 0.0964(18) Uani 1 1 d . . .
H23A H 0.2103 0.0834 0.3559 0.145 Uiso 1 1 calc R A .
H23B H 0.2706 0.1425 0.3939 0.145 Uiso 1 1 calc R . .
H23C H 0.2268 0.1568 0.3099 0.145 Uiso 1 1 calc R . .
C24 C 0.1398(5) 0.1373(4) 0.4920(3) 0.130(3) Uani 1 1 d . . .
H24A H 0.0930 0.1588 0.5212 0.196 Uiso 1 1 calc R A .
H24B H 0.1926 0.1479 0.5194 0.196 Uiso 1 1 calc R . .
H24C H 0.1319 0.0855 0.4892 0.196 Uiso 1 1 calc R . .
C25 C 0.1521(4) 0.4603(3) 0.0748(3) 0.0941(17) Uani 1 1 d . . .
H25A H 0.0981 0.4850 0.0789 0.141 Uiso 1 1 calc R A .
H25B H 0.1897 0.4875 0.0402 0.141 Uiso 1 1 calc R . .
H25C H 0.1772 0.4560 0.1277 0.141 Uiso 1 1 calc R . .
C26 C 0.0858(4) 0.3794(3) -0.0713(3) 0.0883(16) Uani 1 1 d . . .
H26A H 0.0753 0.3325 -0.0950 0.132 Uiso 1 1 calc R A .
H26B H 0.1241 0.4065 -0.1054 0.132 Uiso 1 1 calc R . .
H26C H 0.0326 0.4053 -0.0662 0.132 Uiso 1 1 calc R . .
C27 C -0.0874(3) 0.2756(3) 0.0092(3) 0.103(2) Uani 1 1 d . . .
H27A H -0.0848 0.3079 -0.0365 0.154 Uiso 1 1 calc R . .
H27B H -0.1462 0.2676 0.0238 0.154 Uiso 1 1 calc R . .
H27C H -0.0612 0.2300 -0.0046 0.154 Uiso 1 1 calc R . .
C28 C -0.0682(4) 0.4133(3) 0.1060(3) 0.0990(18) Uani 1 1 d . . .
H28A H -0.0420 0.4359 0.1522 0.148 Uiso 1 1 calc R . .
H28B H -0.1293 0.4134 0.1125 0.148 Uiso 1 1 calc R . .
H28C H -0.0533 0.4400 0.0580 0.148 Uiso 1 1 calc R . .
C29 C 0.3568(4) 0.3917(3) 0.1538(3) 0.1033(19) Uani 1 1 d . . .
H29A H 0.4163 0.3786 0.1515 0.155 Uiso 1 1 calc R . .
H29B H 0.3505 0.4361 0.1841 0.155 Uiso 1 1 calc R . .
H29C H 0.3354 0.3987 0.0999 0.155 Uiso 1 1 calc R . .
C30 C 0.3463(3) 0.3043(3) 0.3064(3) 0.0918(17) Uani 1 1 d . . .
H30A H 0.3253 0.2603 0.3308 0.138 Uiso 1 1 calc R . .
H30B H 0.3327 0.3450 0.3406 0.138 Uiso 1 1 calc R . .
H30C H 0.4073 0.3011 0.2999 0.138 Uiso 1 1 calc R . .
C31A C 0.4027(13) 0.2391(16) 0.0086(12) 0.177(10) Uani 0.50 1 d P A 1
H31A H 0.3569 0.2372 -0.0301 0.265 Uiso 0.50 1 d PR A 1
H31B H 0.4513 0.2131 -0.0122 0.265 Uiso 0.50 1 d PR A 1
H31C H 0.4183 0.2889 0.0182 0.265 Uiso 0.50 1 d PR A 1
C32A C 0.4605(12) 0.1855(14) 0.1681(14) 0.162(10) Uani 0.50 1 d P A 1
H32A H 0.5075 0.1887 0.1308 0.242 Uiso 0.50 1 d PR A 1
H32B H 0.4626 0.1395 0.1957 0.242 Uiso 0.50 1 d PR A 1
H32C H 0.4642 0.2243 0.2068 0.242 Uiso 0.50 1 d PR A 1
C31B C 0.4461(14) 0.2396(13) 0.0667(16) 0.192(12) Uani 0.50 1 d P A 2
H31D H 0.4595 0.2828 0.0971 0.288 Uiso 0.50 1 d PR A 2
H31E H 0.4283 0.2530 0.0131 0.288 Uiso 0.50 1 d PR A 2
H31F H 0.4959 0.2092 0.0635 0.288 Uiso 0.50 1 d PR A 2
C32B C 0.4206(11) 0.1492(12) 0.2155(12) 0.151(9) Uani 0.50 1 d P A 2
H32D H 0.4697 0.1778 0.2298 0.227 Uiso 0.50 1 d PR A 2
H32E H 0.4382 0.1001 0.2044 0.227 Uiso 0.50 1 d PR A 2
H32F H 0.3805 0.1493 0.2596 0.227 Uiso 0.50 1 d PR A 2
C33A C 0.0986(7) 0.4360(6) 0.3389(7) 0.074(3) Uiso 0.50 1 d P A 1
H33A H 0.1527 0.4134 0.3533 0.088 Uiso 0.50 1 calc PR A 1
H33B H 0.1103 0.4780 0.3051 0.088 Uiso 0.50 1 calc PR A 1
C34A C 0.0536(7) 0.4577(7) 0.4105(7) 0.082(3) Uiso 0.50 1 d P A 1
H34A H 0.0676 0.5074 0.4255 0.098 Uiso 0.50 1 calc PR A 1
H34B H 0.0665 0.4256 0.4556 0.098 Uiso 0.50 1 calc PR A 1
C35A C -0.0405(9) 0.4509(8) 0.3848(9) 0.103(4) Uiso 0.50 1 d P A 1
H35A H -0.0765 0.4388 0.4307 0.124 Uiso 0.50 1 calc PR A 1
H35B H -0.0608 0.4959 0.3608 0.124 Uiso 0.50 1 calc PR A 1
C36A C -0.0406(9) 0.3935(8) 0.3269(8) 0.093(4) Uiso 0.50 1 d P A 1
H36A H -0.0798 0.4052 0.2832 0.111 Uiso 0.50 1 calc PR A 1
H36B H -0.0599 0.3488 0.3523 0.111 Uiso 0.50 1 calc PR A 1
C33B C 0.0763(8) 0.4543(7) 0.3110(8) 0.089(4) Uiso 0.50 1 d P A 2
H33C H 0.0724 0.4847 0.2630 0.107 Uiso 0.50 1 calc PR A 2
H33D H 0.1357 0.4518 0.3279 0.107 Uiso 0.50 1 calc PR A 2
C34B C 0.0215(11) 0.4839(8) 0.3774(9) 0.129(5) Uiso 0.50 1 d P A 2
H34C H -0.0184 0.5195 0.3560 0.155 Uiso 0.50 1 calc PR A 2
H34D H 0.0569 0.5075 0.4181 0.155 Uiso 0.50 1 calc PR A 2
C35B C -0.0284(9) 0.4185(7) 0.4158(8) 0.100(4) Uiso 0.50 1 d P A 2
H35C H 0.0026 0.3976 0.4611 0.120 Uiso 0.50 1 calc PR A 2
H35D H -0.0852 0.4329 0.4334 0.120 Uiso 0.50 1 calc PR A 2
C36B C -0.0323(7) 0.3658(7) 0.3434(7) 0.071(3) Uiso 0.50 1 d P A 2
H36C H -0.0304 0.3156 0.3616 0.085 Uiso 0.50 1 calc PR A 2
H36D H -0.0842 0.3732 0.3122 0.085 Uiso 0.50 1 calc PR A 2
H1A H 0.217(2) 0.339(2) 0.017(2) 0.070(12) Uiso 1 1 d . . .
H1B H -0.054(2) 0.2827(18) 0.173(2) 0.055(10) Uiso 1 1 d . . .
H1C H 0.2156(19) 0.3480(16) 0.2232(17) 0.034(8) Uiso 1 1 d . . .
H1D H 0.346(3) 0.126(3) 0.080(3) 0.117(17) Uiso 1 1 d . . .

loop_
_atom_site_aniso_label
_atom_site_aniso_U_11
_atom_site_aniso_U_22
_atom_site_aniso_U_33
_atom_site_aniso_U_23
_atom_site_aniso_U_13
_atom_site_aniso_U_12
Si1 0.0822(10) 0.0513(7) 0.0700(9) 0.0076(7) -0.0118(7) 0.0003(7)
Si2 0.0661(8) 0.0627(8) 0.0736(9) 0.0071(7) -0.0213(7) 0.0094(7)
Si3 0.0593(8) 0.0688(9) 0.0717(9) -0.0106(7) -0.0154(6) -0.0060(7)
Si4 0.0558(9) 0.1097(14) 0.1564(17) -0.0582(13) -0.0108(10) 0.0082(9)
Sc 0.0534(4) 0.0414(4) 0.0483(4) -0.0054(4) -0.0128(3) 0.0036(4)
S1 0.0926(9) 0.0555(7) 0.0604(7) -0.0039(6) -0.0169(6) 0.0163(6)
S2 0.0682(7) 0.0558(7) 0.0559(6) -0.0034(5) -0.0159(5) -0.0081(6)
O1 0.0690(19) 0.0477(17) 0.0520(17) -0.0100(13) -0.0105(14) 0.0097(14)
O2 0.0565(16) 0.0467(16) 0.0501(15) -0.0014(13) -0.0141(13) -0.0015(13)
O3 0.068(2) 0.072(2) 0.086(2) -0.0264(18) 0.0019(17) -0.0025(17)
N1 0.061(2) 0.0435(19) 0.052(2) -0.0003(15) -0.0160(16) 0.0028(16)
N2 0.051(2) 0.063(2) 0.063(2) -0.0092(18) -0.0115(17) 0.0038(17)
Li 0.088(6) 0.053(4) 0.060(5) -0.012(4) -0.013(4) 0.007(4)
C1 0.052(2) 0.055(3) 0.058(3) -0.010(2) -0.010(2) 0.004(2)
C2 0.066(3) 0.054(3) 0.062(3) -0.012(2) -0.012(2) 0.011(2)
C3 0.072(3) 0.058(3) 0.072(3) -0.009(3) -0.014(3) 0.013(2)
C4 0.062(3) 0.059(3) 0.087(4) -0.019(3) -0.010(3) 0.018(2)
C5 0.057(3) 0.083(4) 0.056(3) -0.028(3) -0.005(2) 0.009(3)
C6 0.054(2) 0.065(3) 0.056(3) -0.012(2) -0.005(2) 0.008(2)
C7 0.098(4) 0.081(4) 0.119(5) -0.035(3) -0.010(3) 0.034(3)
C8 0.081(3) 0.076(3) 0.056(3) -0.005(2) -0.003(2) 0.012(3)
C9 0.088(4) 0.090(4) 0.080(4) 0.002(3) -0.021(3) 0.023(3)
C10 0.159(6) 0.113(5) 0.063(3) -0.001(3) 0.005(4) 0.033(4)
C11 0.095(4) 0.085(4) 0.102(4) 0.011(3) 0.009(3) 0.005(3)
C12 0.122(5) 0.045(3) 0.082(4) -0.001(3) 0.013(4) -0.002(3)
C13 0.093(4) 0.053(3) 0.073(4) -0.013(3) 0.001(3) -0.014(3)
C14 0.067(3) 0.044(2) 0.056(3) 0.000(2) -0.008(2) 0.000(2)
C15 0.058(3) 0.049(2) 0.053(2) -0.004(2) -0.011(2) 0.008(2)
C16 0.089(3) 0.049(3) 0.052(3) 0.006(2) -0.003(2) 0.000(2)
C17 0.134(5) 0.074(4) 0.051(3) 0.004(3) 0.001(3) -0.006(4)
C18 0.109(4) 0.070(3) 0.074(4) -0.003(3) 0.022(3) -0.025(3)
C19 0.078(4) 0.064(3) 0.074(4) -0.011(3) -0.004(3) -0.016(3)
C20 0.175(7) 0.125(6) 0.098(5) -0.013(4) 0.039(5) -0.059(5)
C21 0.097(4) 0.081(4) 0.057(3) 0.007(3) -0.028(3) 0.005(3)
C22 0.090(4) 0.089(4) 0.074(3) -0.024(3) -0.025(3) 0.007(3)
C23 0.105(4) 0.087(4) 0.097(4) -0.004(3) -0.044(3) 0.033(3)
C24 0.168(6) 0.158(6) 0.066(4) 0.036(4) -0.044(4) -0.016(5)
C25 0.122(5) 0.058(3) 0.103(4) 0.007(3) -0.021(3) -0.013(3)
C26 0.117(4) 0.077(4) 0.071(3) 0.015(3) -0.015(3) 0.011(3)
C27 0.092(4) 0.113(5) 0.103(4) 0.012(4) -0.057(3) -0.011(3)
C28 0.105(4) 0.083(4) 0.109(4) 0.023(3) 0.000(3) 0.033(3)
C29 0.102(4) 0.095(4) 0.113(5) -0.003(4) -0.011(4) -0.034(3)
C30 0.084(4) 0.111(4) 0.081(4) -0.016(3) -0.029(3) -0.014(3)
C31A 0.113(15) 0.28(3) 0.136(17) -0.061(18) 0.042(12) -0.032(16)
C32A 0.103(15) 0.22(3) 0.17(2) -0.074(19) -0.030(13) 0.055(15)
C31B 0.14(2) 0.171(19) 0.26(3) -0.06(2) 0.11(2) -0.032(16)
C32B 0.121(16) 0.19(2) 0.147(18) -0.052(14) -0.053(12) 0.105(16)

loop_
_atom_type_symbol
_atom_type_description
_atom_type_scat_dispersion_real
_atom_type_scat_dispersion_imag
_atom_type_scat_source
C C 0.0033 0.0016 'International Tables Vol C Tables 4.2.6.8 and 6.1.1.4'
H H 0.0000 0.0000 'International Tables Vol C Tables 4.2.6.8 and 6.1.1.4'
Li Li -0.0003 0.0001 'International Tables Vol C Tables 4.2.6.8 and 6.1.1.4'
N N 0.0061 0.0033 'International Tables Vol C Tables 4.2.6.8 and 6.1.1.4'
O O 0.0106 0.0060 'International Tables Vol C Tables 4.2.6.8 and 6.1.1.4'
S S 0.1246 0.1234 'International Tables Vol C Tables 4.2.6.8 and 6.1.1.4'
Sc Sc 0.2519 0.3716 'International Tables Vol C Tables 4.2.6.8 and 6.1.1.4'
Si Si 0.0817 0.0704 'International Tables Vol C Tables 4.2.6.8 and 6.1.1.4'

loop_
_geom_angle_atom_site_label_1
_geom_angle_atom_site_label_2
_geom_angle_atom_site_label_3
_geom_angle
_geom_angle_site_symmetry_1
_geom_angle_site_symmetry_3
_geom_angle_publ_flag
N1 Si1 C25 113.8(2) . . ?
N1 Si1 C26 114.8(2) . . ?
C25 Si1 C26 107.5(2) . . ?
N1 Si1 Sc 39.03(11) . . ?
C25 Si1 Sc 129.94(17) . . ?
C26 Si1 Sc 121.89(17) . . ?
N1 Si2 C27 115.7(2) . . ?
N1 Si2 C28 114.0(2) . . ?
C27 Si2 C28 106.9(3) . . ?
N1 Si2 Li 50.2(2) . . ?
C27 Si2 Li 152.9(2) . . ?
C28 Si2 Li 100.2(2) . . ?
N2 Si3 C30 116.8(2) . . ?
N2 Si3 C29 115.6(2) . . ?
C30 Si3 C29 105.7(2) . . ?
N2 Si4 C31B 118.1(8) . . ?
N2 Si4 C32A 123.4(7) . . ?
C31B Si4 C32A 68.2(10) . . ?
N2 Si4 C31A 107.3(7) . . ?
C31B Si4 C31A 35.0(9) . . ?
C32A Si4 C31A 101.8(9) . . ?
N2 Si4 C32B 106.0(5) . . ?
C31B Si4 C32B 104.1(11) . . ?
C32A Si4 C32B 35.9(8) . . ?
C31A Si4 C32B 137.0(8) . . ?
O1 Sc O2 152.66(11) . . ?
O1 Sc N2 105.66(13) . . ?
O2 Sc N2 93.11(12) . . ?
O1 Sc N1 103.56(11) . . ?
O2 Sc N1 89.25(11) . . ?
N2 Sc N1 107.09(13) . . ?
O1 Sc Li 152.13(17) . . ?
O2 Sc Li 44.13(17) . . ?
N2 Sc Li 89.23(18) . . ?
N1 Sc Li 48.87(17) . . ?
O1 Sc S2 86.59(9) . . ?
O2 Sc S2 70.24(8) . . ?
N2 Sc S2 159.39(10) . . ?
N1 Sc S2 85.39(9) . . ?
Li Sc S2 86.93(17) . . ?
O1 Sc S1 71.26(8) . . ?
O2 Sc S1 87.92(8) . . ?
N2 Sc S1 94.39(10) . . ?
N1 Sc S1 158.46(9) . . ?
Li Sc S1 132.06(16) . . ?
S2 Sc S1 73.56(4) . . ?
O1 Sc Si1 88.45(8) . . ?
O2 Sc Si1 112.64(8) . . ?
N2 Sc Si1 87.08(10) . . ?
N1 Sc Si1 29.80(9) . . ?
Li Sc Si1 68.54(16) . . ?
S2 Sc Si1 110.18(4) . . ?
S1 Sc Si1 159.30(5) . . ?
C2 S1 C12 100.3(3) . . ?
C2 S1 Sc 93.98(15) . . ?
C12 S1 Sc 106.7(2) . . ?
C14 S2 C13 101.1(2) . . ?
C14 S2 Sc 95.48(15) . . ?
C13 S2 Sc 104.4(2) . . ?
C1 O1 Sc 137.0(3) . . ?
C15 O2 Li 119.7(3) . . ?
C15 O2 Sc 132.2(2) . . ?
Li O2 Sc 88.4(2) . . ?
C33B O3 C36A 98.3(8) . . ?
C33B O3 C36B 113.1(7) . . ?
C36A O3 C36B 23.6(7) . . ?
C33B O3 C33A 26.6(6) . . ?
C36A O3 C33A 105.7(7) . . ?
C36B O3 C33A 110.3(7) . . ?
C33B O3 Li 127.9(6) . . ?
C36A O3 Li 131.2(6) . . ?
C36B O3 Li 119.0(6) . . ?
C33A O3 Li 122.7(5) . . ?
Si2 N1 Si1 116.68(18) . . ?
Si2 N1 Li 91.7(3) . . ?
Si1 N1 Li 124.1(3) . . ?
Si2 N1 Sc 125.95(18) . . ?
Si1 N1 Sc 111.17(17) . . ?
Li N1 Sc 81.2(2) . . ?
Si4 N2 Si3 119.7(2) . . ?
Si4 N2 Sc 120.13(19) . . ?
Si3 N2 Sc 120.10(18) . . ?
O3 Li O2 133.7(5) . . ?
O3 Li N1 128.7(4) . . ?
O2 Li N1 93.4(3) . . ?
O3 Li Si2 102.1(3) . . ?
O2 Li Si2 102.0(3) . . ?
N1 Li Si2 38.05(15) . . ?
O3 Li Sc 178.7(4) . . ?
O2 Li Sc 47.50(18) . . ?
N1 Li Sc 49.97(17) . . ?
Si2 Li Sc 76.81(18) . . ?
O1 C1 C6 123.2(4) . . ?
O1 C1 C2 118.8(4) . . ?
C6 C1 C2 118.0(4) . . ?
C3 C2 C1 121.1(4) . . ?
C3 C2 S1 120.7(4) . . ?
C1 C2 S1 118.2(3) . . ?
C4 C3 C2 121.2(5) . . ?
C3 C4 C5 117.2(4) . . ?
C3 C4 C7 121.6(5) . . ?
C5 C4 C7 121.2(5) . . ?
C6 C5 C4 124.8(4) . . ?
C5 C6 C1 117.7(4) . . ?
C5 C6 C8 122.0(4) . . ?
C1 C6 C8 120.3(4) . . ?
C10 C8 C6 112.7(4) . . ?
C10 C8 C9 108.1(4) . . ?
C6 C8 C9 109.0(4) . . ?
C10 C8 C11 106.9(5) . . ?
C6 C8 C11 110.7(4) . . ?
C9 C8 C11 109.3(4) . . ?
C13 C12 S1 115.2(4) . . ?
C12 C13 S2 115.0(4) . . ?
C19 C14 C15 122.2(4) . . ?
C19 C14 S2 119.9(3) . . ?
C15 C14 S2 117.8(3) . . ?
O2 C15 C14 119.2(4) . . ?
O2 C15 C16 122.9(4) . . ?
C14 C15 C16 117.8(4) . . ?
C17 C16 C15 116.5(5) . . ?
C17 C16 C21 122.0(4) . . ?
C15 C16 C21 121.4(4) . . ?
C16 C17 C18 125.9(5) . . ?
C19 C18 C17 116.0(5) . . ?
C19 C18 C20 121.7(6) . . ?
C17 C18 C20 122.3(5) . . ?
C18 C19 C14 120.7(5) . . ?
C22 C21 C23 111.5(5) . . ?
C22 C21 C16 110.8(4) . . ?
C23 C21 C16 108.1(4) . . ?
C22 C21 C24 107.5(5) . . ?
C23 C21 C24 107.4(5) . . ?
C16 C21 C24 111.5(4) . . ?
C34A C33A O3 107.5(8) . . ?
C33A C34A C35A 102.6(9) . . ?
C36A C35A C34A 104.3(11) . . ?
C35A C36A O3 110.0(11) . . ?
O3 C33B C34B 105.3(10) . . ?
C33B C34B C35B 107.6(11) . . ?
C36B C35B C34B 100.9(10) . . ?
O3 C36B C35B 104.5(8) . . ?

loop_
_geom_bond_atom_site_label_1
_geom_bond_atom_site_label_2
_geom_bond_distance
_geom_bond_site_symmetry_2
_geom_bond_publ_flag
Si1 N1 1.723(4) . ?
Si1 C25 1.866(5) . ?
Si1 C26 1.873(5) . ?
Si1 Sc 3.2330(15) . ?
Si2 N1 1.723(3) . ?
Si2 C27 1.870(5) . ?
Si2 C28 1.872(5) . ?
Si2 Li 2.794(7) . ?
Si3 N2 1.705(4) . ?
Si3 C30 1.873(5) . ?
Si3 C29 1.880(5) . ?
Si4 N2 1.688(4) . ?
Si4 C31B 1.741(19) . ?
Si4 C32A 1.753(19) . ?
Si4 C31A 2.04(2) . ?
Si4 C32B 2.047(18) . ?
Sc O1 1.987(3) . ?
Sc O2 2.078(3) . ?
Sc N2 2.111(3) . ?
Sc N1 2.183(3) . ?
Sc Li 2.818(7) . ?
Sc S2 2.8629(14) . ?
Sc S1 2.8725(14) . ?
S1 C2 1.768(4) . ?
S1 C12 1.817(6) . ?
S2 C14 1.765(4) . ?
S2 C13 1.795(5) . ?
O1 C1 1.333(4) . ?
O2 C15 1.339(5) . ?
O2 Li 1.963(8) . ?
O3 C33B 1.420(12) . ?
O3 C36A 1.428(13) . ?
O3 C36B 1.466(11) . ?
O3 C33A 1.480(11) . ?
O3 Li 1.871(8) . ?
N1 Li 2.148(8) . ?
C1 C6 1.411(5) . ?
C1 C2 1.419(6) . ?
C2 C3 1.392(6) . ?
C3 C4 1.361(6) . ?
C4 C5 1.390(6) . ?
C4 C7 1.531(6) . ?
C5 C6 1.379(6) . ?
C6 C8 1.534(6) . ?
C8 C10 1.528(6) . ?
C8 C9 1.536(6) . ?
C8 C11 1.537(7) . ?
C12 C13 1.490(8) . ?
C14 C19 1.384(6) . ?
C14 C15 1.400(5) . ?
C15 C16 1.414(6) . ?
C16 C17 1.371(7) . ?
C16 C21 1.534(6) . ?
C17 C18 1.399(7) . ?
C18 C19 1.363(7) . ?
C18 C20 1.521(7) . ?
C21 C22 1.522(7) . ?
C21 C23 1.533(7) . ?
C21 C24 1.546(6) . ?
C33A C34A 1.432(14) . ?
C34A C35A 1.534(17) . ?
C35A C36A 1.423(17) . ?
C33B C34B 1.494(17) . ?
C34B C35B 1.566(19) . ?
C35B C36B 1.540(16) . ?

loop_
_geom_torsion_atom_site_label_1
_geom_torsion_atom_site_label_2
_geom_torsion_atom_site_label_3
_geom_torsion_atom_site_label_4
_geom_torsion
_geom_torsion_site_symmetry_1
_geom_torsion_site_symmetry_2
_geom_torsion_site_symmetry_3
_geom_torsion_site_symmetry_4
_geom_torsion_publ_flag
N1 Si1 Sc O1 121.28(18) . . . . ?
C25 Si1 Sc O1 -160.1(3) . . . . ?
C26 Si1 Sc O1 30.3(2) . . . . ?
N1 Si1 Sc O2 -40.81(18) . . . . ?
C25 Si1 Sc O2 37.8(3) . . . . ?
C26 Si1 Sc O2 -131.8(2) . . . . ?
N1 Si1 Sc N2 -132.96(19) . . . . ?
C25 Si1 Sc N2 -54.4(3) . . . . ?
C26 Si1 Sc N2 136.1(2) . . . . ?
C25 Si1 Sc N1 78.6(3) . . . . ?
C26 Si1 Sc N1 -91.0(3) . . . . ?
N1 Si1 Sc Li -42.6(2) . . . . ?
C25 Si1 Sc Li 36.0(3) . . . . ?
C26 Si1 Sc Li -133.6(3) . . . . ?
N1 Si1 Sc S2 35.49(17) . . . . ?
C25 Si1 Sc S2 114.1(3) . . . . ?
C26 Si1 Sc S2 -55.5(2) . . . . ?
N1 Si1 Sc S1 132.4(2) . . . . ?
C25 Si1 Sc S1 -149.0(3) . . . . ?
C26 Si1 Sc S1 41.4(3) . . . . ?
O1 Sc S1 C2 6.45(17) . . . . ?
O2 Sc S1 C2 168.44(16) . . . . ?
N2 Sc S1 C2 -98.60(18) . . . . ?
N1 Sc S1 C2 85.8(3) . . . . ?
Li Sc S1 C2 168.5(3) . . . . ?
S2 Sc S1 C2 98.44(15) . . . . ?
Si1 Sc S1 C2 -5.3(2) . . . . ?
O1 Sc S1 C12 -95.5(2) . . . . ?
O2 Sc S1 C12 66.5(2) . . . . ?
N2 Sc S1 C12 159.4(3) . . . . ?
N1 Sc S1 C12 -16.2(4) . . . . ?
Li Sc S1 C12 66.5(3) . . . . ?
S2 Sc S1 C12 -3.5(2) . . . . ?
Si1 Sc S1 C12 -107.2(3) . . . . ?
O1 Sc S2 C14 154.61(16) . . . . ?
O2 Sc S2 C14 -10.62(15) . . . . ?
N2 Sc S2 C14 27.1(3) . . . . ?
N1 Sc S2 C14 -101.48(16) . . . . ?
Li Sc S2 C14 -52.5(2) . . . . ?
S1 Sc S2 C14 83.16(14) . . . . ?
Si1 Sc S2 C14 -118.30(14) . . . . ?
O1 Sc S2 C13 51.7(2) . . . . ?
O2 Sc S2 C13 -113.5(2) . . . . ?
N2 Sc S2 C13 -75.8(4) . . . . ?
N1 Sc S2 C13 155.6(2) . . . . ?
Li Sc S2 C13 -155.4(3) . . . . ?
S1 Sc S2 C13 -19.8(2) . . . . ?
Si1 Sc S2 C13 138.8(2) . . . . ?
O2 Sc O1 C1 -52.5(5) . . . . ?
N2 Sc O1 C1 79.2(4) . . . . ?
N1 Sc O1 C1 -168.4(4) . . . . ?
Li Sc O1 C1 -160.8(5) . . . . ?
S2 Sc O1 C1 -84.0(4) . . . . ?
S1 Sc O1 C1 -10.2(3) . . . . ?
Si1 Sc O1 C1 165.7(4) . . . . ?
O1 Sc O2 C15 -10.3(4) . . . . ?
N2 Sc O2 C15 -144.2(3) . . . . ?
N1 Sc O2 C15 108.7(3) . . . . ?
Li Sc O2 C15 130.1(4) . . . . ?
S2 Sc O2 C15 23.4(3) . . . . ?
S1 Sc O2 C15 -49.9(3) . . . . ?
Si1 Sc O2 C15 127.7(3) . . . . ?
O1 Sc O2 Li -140.4(3) . . . . ?
N2 Sc O2 Li 85.7(3) . . . . ?
N1 Sc O2 Li -21.4(3) . . . . ?
S2 Sc O2 Li -106.8(2) . . . . ?
S1 Sc O2 Li 180.0(2) . . . . ?
Si1 Sc O2 Li -2.4(2) . . . . ?
C27 Si2 N1 Si1 77.8(3) . . . . ?
C28 Si2 N1 Si1 -46.8(3) . . . . ?
Li Si2 N1 Si1 -130.0(3) . . . . ?
C27 Si2 N1 Li -152.3(3) . . . . ?
C28 Si2 N1 Li 83.1(3) . . . . ?
C27 Si2 N1 Sc -71.9(3) . . . . ?
C28 Si2 N1 Sc 163.5(2) . . . . ?
Li Si2 N1 Sc 80.3(3) . . . . ?
C25 Si1 N1 Si2 81.2(3) . . . . ?
C26 Si1 N1 Si2 -43.3(3) . . . . ?
Sc Si1 N1 Si2 -154.0(3) . . . . ?
C25 Si1 N1 Li -31.2(4) . . . . ?
C26 Si1 N1 Li -155.7(3) . . . . ?
Sc Si1 N1 Li 93.6(3) . . . . ?
C25 Si1 N1 Sc -124.8(2) . . . . ?
C26 Si1 N1 Sc 110.7(2) . . . . ?
O1 Sc N1 Si2 89.6(2) . . . . ?
O2 Sc N1 Si2 -66.0(2) . . . . ?
N2 Sc N1 Si2 -159.0(2) . . . . ?
Li Sc N1 Si2 -85.7(3) . . . . ?
S2 Sc N1 Si2 4.25(19) . . . . ?
S1 Sc N1 Si2 16.4(4) . . . . ?
Si1 Sc N1 Si2 151.1(3) . . . . ?
O1 Sc N1 Si1 -61.50(18) . . . . ?
O2 Sc N1 Si1 142.90(16) . . . . ?
N2 Sc N1 Si1 49.88(19) . . . . ?
Li Sc N1 Si1 123.2(3) . . . . ?
S2 Sc N1 Si1 -146.86(15) . . . . ?
S1 Sc N1 Si1 -134.7(2) . . . . ?
O1 Sc N1 Li 175.3(2) . . . . ?
O2 Sc N1 Li 19.7(2) . . . . ?
N2 Sc N1 Li -73.3(3) . . . . ?
S2 Sc N1 Li 89.9(2) . . . . ?
S1 Sc N1 Li 102.1(3) . . . . ?
Si1 Sc N1 Li -123.2(3) . . . . ?
C31B Si4 N2 Si3 -49.0(11) . . . . ?
C32A Si4 N2 Si3 32.2(11) . . . . ?
C31A Si4 N2 Si3 -85.4(6) . . . . ?
C32B Si4 N2 Si3 67.1(7) . . . . ?
C31B Si4 N2 Sc 127.6(11) . . . . ?
C32A Si4 N2 Sc -151.1(11) . . . . ?
C31A Si4 N2 Sc 91.3(6) . . . . ?
C32B Si4 N2 Sc -116.3(7) . . . . ?
C30 Si3 N2 Si4 -64.8(3) . . . . ?
C29 Si3 N2 Si4 60.5(3) . . . . ?
C30 Si3 N2 Sc 118.6(3) . . . . ?
C29 Si3 N2 Sc -116.1(3) . . . . ?
O1 Sc N2 Si4 -31.8(3) . . . . ?
O2 Sc N2 Si4 128.1(2) . . . . ?
N1 Sc N2 Si4 -141.7(2) . . . . ?
Li Sc N2 Si4 172.1(3) . . . . ?
S2 Sc N2 Si4 92.9(3) . . . . ?
S1 Sc N2 Si4 40.0(2) . . . . ?
Si1 Sc N2 Si4 -119.3(2) . . . . ?
O1 Sc N2 Si3 144.8(2) . . . . ?
O2 Sc N2 Si3 -55.3(2) . . . . ?
N1 Sc N2 Si3 34.9(2) . . . . ?
Li Sc N2 Si3 -11.3(3) . . . . ?
S2 Sc N2 Si3 -90.5(3) . . . . ?
S1 Sc N2 Si3 -143.41(19) . . . . ?
Si1 Sc N2 Si3 57.3(2) . . . . ?
C33B O3 Li O2 133.4(8) . . . . ?
C36A O3 Li O2 -69.2(10) . . . . ?
C36B O3 Li O2 -44.4(9) . . . . ?
C33A O3 Li O2 101.3(8) . . . . ?
C33B O3 Li N1 -76.0(9) . . . . ?
C36A O3 Li N1 81.4(10) . . . . ?
C36B O3 Li N1 106.2(8) . . . . ?
C33A O3 Li N1 -108.1(7) . . . . ?
C33B O3 Li Si2 -106.6(8) . . . . ?
C36A O3 Li Si2 50.7(9) . . . . ?
C36B O3 Li Si2 75.6(7) . . . . ?
C33A O3 Li Si2 -138.7(6) . . . . ?
C33B O3 Li Sc -71(19) . . . . ?
C36A O3 Li Sc 86(19) . . . . ?
C36B O3 Li Sc 111(19) . . . . ?
C33A O3 Li Sc -103(19) . . . . ?
C15 O2 Li O3 40.0(7) . . . . ?
Sc O2 Li O3 179.2(6) . . . . ?
C15 O2 Li N1 -117.5(3) . . . . ?
Sc O2 Li N1 21.8(3) . . . . ?
C15 O2 Li Si2 -80.0(4) . . . . ?
Sc O2 Li Si2 59.3(2) . . . . ?
C15 O2 Li Sc -139.3(3) . . . . ?
Si2 N1 Li O3 -54.0(5) . . . . ?
Si1 N1 Li O3 70.2(6) . . . . ?
Sc N1 Li O3 179.8(5) . . . . ?
Si2 N1 Li O2 105.2(3) . . . . ?
Si1 N1 Li O2 -130.6(3) . . . . ?
Sc N1 Li O2 -20.9(2) . . . . ?
Si1 N1 Li Si2 124.2(3) . . . . ?
Sc N1 Li Si2 -126.14(17) . . . . ?
Si2 N1 Li Sc 126.14(17) . . . . ?
Si1 N1 Li Sc -109.6(3) . . . . ?
N1 Si2 Li O3 139.8(4) . . . . ?
C27 Si2 Li O3 -153.1(5) . . . . ?
C28 Si2 Li O3 26.9(4) . . . . ?
N1 Si2 Li O2 -80.0(3) . . . . ?
C27 Si2 Li O2 -12.9(8) . . . . ?
C28 Si2 Li O2 167.1(3) . . . . ?
C27 Si2 Li N1 67.2(6) . . . . ?
C28 Si2 Li N1 -112.9(3) . . . . ?
N1 Si2 Li Sc -39.43(16) . . . . ?
C27 Si2 Li Sc 27.7(6) . . . . ?
C28 Si2 Li Sc -152.3(2) . . . . ?
O1 Sc Li O3 -15(19) . . . . ?
O2 Sc Li O3 -156(19) . . . . ?
N2 Sc Li O3 109(19) . . . . ?
N1 Sc Li O3 -5(19) . . . . ?
S2 Sc Li O3 -92(19) . . . . ?
S1 Sc Li O3 -156(19) . . . . ?
Si1 Sc Li O3 21(19) . . . . ?
O1 Sc Li O2 141.2(3) . . . . ?
N2 Sc Li O2 -95.3(2) . . . . ?
N1 Sc Li O2 151.0(3) . . . . ?
S2 Sc Li O2 64.48(19) . . . . ?
S1 Sc Li O2 0.0(3) . . . . ?
Si1 Sc Li O2 177.6(2) . . . . ?
O1 Sc Li N1 -9.8(5) . . . . ?
O2 Sc Li N1 -151.0(3) . . . . ?
N2 Sc Li N1 113.7(2) . . . . ?
S2 Sc Li N1 -86.56(18) . . . . ?
S1 Sc Li N1 -151.09(14) . . . . ?
Si1 Sc Li N1 26.54(15) . . . . ?
O1 Sc Li Si2 20.9(5) . . . . ?
O2 Sc Li Si2 -120.3(3) . . . . ?
N2 Sc Li Si2 144.44(17) . . . . ?
N1 Sc Li Si2 30.75(13) . . . . ?
S2 Sc Li Si2 -55.82(13) . . . . ?
S1 Sc Li Si2 -120.34(14) . . . . ?
Si1 Sc Li Si2 57.29(11) . . . . ?
Sc O1 C1 C6 -169.3(3) . . . . ?
Sc O1 C1 C2 9.5(6) . . . . ?
O1 C1 C2 C3 -177.6(4) . . . . ?
C6 C1 C2 C3 1.3(6) . . . . ?
O1 C1 C2 S1 1.1(5) . . . . ?
C6 C1 C2 S1 180.0(3) . . . . ?
C12 S1 C2 C3 -79.2(4) . . . . ?
Sc S1 C2 C3 173.1(4) . . . . ?
C12 S1 C2 C1 102.1(4) . . . . ?
Sc S1 C2 C1 -5.7(3) . . . . ?
C1 C2 C3 C4 -0.1(7) . . . . ?
S1 C2 C3 C4 -178.8(4) . . . . ?
C2 C3 C4 C5 -0.8(7) . . . . ?
C2 C3 C4 C7 179.0(4) . . . . ?
C3 C4 C5 C6 0.5(7) . . . . ?
C7 C4 C5 C6 -179.3(4) . . . . ?
C4 C5 C6 C1 0.7(7) . . . . ?
C4 C5 C6 C8 -176.8(4) . . . . ?
O1 C1 C6 C5 177.3(4) . . . . ?
C2 C1 C6 C5 -1.5(6) . . . . ?
O1 C1 C6 C8 -5.2(6) . . . . ?
C2 C1 C6 C8 176.0(4) . . . . ?
C5 C6 C8 C10 -1.5(7) . . . . ?
C1 C6 C8 C10 -178.9(4) . . . . ?
C5 C6 C8 C9 118.6(5) . . . . ?
C1 C6 C8 C9 -58.9(5) . . . . ?
C5 C6 C8 C11 -121.2(5) . . . . ?
C1 C6 C8 C11 61.4(6) . . . . ?
C2 S1 C12 C13 -63.3(5) . . . . ?
Sc S1 C12 C13 34.0(5) . . . . ?
S1 C12 C13 S2 -59.7(6) . . . . ?
C14 S2 C13 C12 -48.6(5) . . . . ?
Sc S2 C13 C12 50.1(5) . . . . ?
C13 S2 C14 C19 -68.4(4) . . . . ?
Sc S2 C14 C19 -174.3(4) . . . . ?
C13 S2 C14 C15 109.3(4) . . . . ?
Sc S2 C14 C15 3.4(3) . . . . ?
Li O2 C15 C14 88.8(5) . . . . ?
Sc O2 C15 C14 -29.5(5) . . . . ?
Li O2 C15 C16 -92.2(5) . . . . ?
Sc O2 C15 C16 149.5(3) . . . . ?
C19 C14 C15 O2 -171.5(4) . . . . ?
S2 C14 C15 O2 10.9(5) . . . . ?
C19 C14 C15 C16 9.5(6) . . . . ?
S2 C14 C15 C16 -168.2(3) . . . . ?
O2 C15 C16 C17 172.6(4) . . . . ?
C14 C15 C16 C17 -8.4(6) . . . . ?
O2 C15 C16 C21 -11.3(6) . . . . ?
C14 C15 C16 C21 167.7(4) . . . . ?
C15 C16 C17 C18 1.5(8) . . . . ?
C21 C16 C17 C18 -174.5(5) . . . . ?
C16 C17 C18 C19 4.8(9) . . . . ?
C16 C17 C18 C20 -175.5(6) . . . . ?
C17 C18 C19 C14 -3.9(8) . . . . ?
C20 C18 C19 C14 176.3(5) . . . . ?
C15 C14 C19 C18 -3.1(8) . . . . ?
S2 C14 C19 C18 174.5(4) . . . . ?
C17 C16 C21 C22 -116.2(5) . . . . ?
C15 C16 C21 C22 67.9(6) . . . . ?
C17 C16 C21 C23 121.3(5) . . . . ?
C15 C16 C21 C23 -54.6(6) . . . . ?
C17 C16 C21 C24 3.4(7) . . . . ?
C15 C16 C21 C24 -172.4(5) . . . . ?
C33B O3 C33A C34A 95(2) . . . . ?
C36A O3 C33A C34A 18.1(11) . . . . ?
C36B O3 C33A C34A -6.3(11) . . . . ?
Li O3 C33A C34A -154.5(7) . . . . ?
O3 C33A C34A C35A -29.5(13) . . . . ?
C33A C34A C35A C36A 30.5(16) . . . . ?
C34A C35A C36A O3 -20.3(16) . . . . ?
C33B O3 C36A C35A -23.7(13) . . . . ?
C36B O3 C36A C35A 107(3) . . . . ?
C33A O3 C36A C35A 2.4(13) . . . . ?
Li O3 C36A C35A 174.2(8) . . . . ?
C36A O3 C33B C34B 22.4(12) . . . . ?
C36B O3 C33B C34B 3.3(13) . . . . ?
C33A O3 C33B C34B -86.2(19) . . . . ?
Li O3 C33B C34B -174.7(8) . . . . ?
O3 C33B C34B C35B 15.6(16) . . . . ?
C33B C34B C35B C36B -27.0(17) . . . . ?
C33B O3 C36B C35B -20.8(12) . . . . ?
C36A O3 C36B C35B -75(2) . . . . ?
C33A O3 C36B C35B 7.7(11) . . . . ?
Li O3 C36B C35B 157.3(7) . . . . ?
C34B C35B C36B O3 27.8(14) . . . . ?
